data_7244689
loop_
_publ_author_name
'Prashanth, Jupally'
'Arikatla, Sivalakshmi Devi'
'Surov, Artem'
'Voronin, Alexander P.'
'Andrei, Churakov'
'Perlovich, German L.'
'Balasubramanian, Sridhar'

_publ_section_title
;
 Understanding the thermal stability of apalutamide crystalline solvates
 through crystal structure analyses and computational studies
;
_journal_name_full CrystEngComm
_journal_paper_doi 10.1039/D2CE00216G
_journal_year 2022
_chemical_formula_moiety '2(C21 H15 F4 N5 O2 S), C4 H10 O'
_chemical_formula_sum 'C46 H40 F8 N10 O5 S2'
_chemical_formula_weight 1029.00
_chemical_name_common Apalutamide-2-butanol-1:0.5
_space_group_crystal_system monoclinic
_space_group_IT_number 14
_space_group_name_Hall '-P 2ybc'
_space_group_name_H-M_alt 'P 1 21/c 1'
_atom_sites_solution_hydrogens geom
_audit_creation_method SHELXL-2018/3
_audit_update_record
;
2022-02-15 deposited with the CCDC.	2022-03-30 downloaded from the CCDC.
;
_cell_angle_alpha 90
_cell_angle_beta 90.171(5)
_cell_angle_gamma 90
_cell_formula_units_Z 2
_cell_length_a 19.3859(8)
_cell_length_b 16.1915(3)
_cell_length_c 7.38330(10)
_cell_measurement_reflns_used 9867
_cell_measurement_temperature 100(2)
_cell_measurement_theta_max 30.48
_cell_measurement_theta_min 2.45
_cell_volume 2317.51(11)
_computing_cell_refinement '<i>SAINT</i> (Bruker, 2016)'
_computing_data_collection '<i>APEX3</i> (Bruker, 2016)'
_computing_data_reduction 'Bruker SAINT'
_computing_molecular_graphics 'Bruker SHELXTL'
_computing_publication_material 'Bruker SHELXTL'
_computing_structure_refinement 'SHELXL-2018/3 (Sheldrick, 2018)'
_computing_structure_solution 'SHELXT 2014/5 (Sheldrick, 2014)'
_diffrn_ambient_temperature 100(2)
_diffrn_measured_fraction_theta_full 0.998
_diffrn_measured_fraction_theta_max 0.999
_diffrn_measurement_device_type 'Bruker D8 QUEST PHOTON-100'
_diffrn_measurement_method '\w and \f'
_diffrn_radiation_type MoK\a
_diffrn_radiation_wavelength 0.71073
_diffrn_reflns_av_R_equivalents 0.0437
_diffrn_reflns_av_unetI/netI 0.0471
_diffrn_reflns_Laue_measured_fraction_full 0.998
_diffrn_reflns_Laue_measured_fraction_max 0.999
_diffrn_reflns_limit_h_max 27
_diffrn_reflns_limit_h_min -27
_diffrn_reflns_limit_k_max 23
_diffrn_reflns_limit_k_min -19
_diffrn_reflns_limit_l_max 10
_diffrn_reflns_limit_l_min -10
_diffrn_reflns_number 40466
_diffrn_reflns_point_group_measured_fraction_full 0.998
_diffrn_reflns_point_group_measured_fraction_max 0.999
_diffrn_reflns_theta_full 25.242
_diffrn_reflns_theta_max 30.522
_diffrn_reflns_theta_min 2.449
_exptl_absorpt_coefficient_mu 0.206
_exptl_absorpt_correction_T_max 0.7215
_exptl_absorpt_correction_T_min 0.5562
_exptl_absorpt_correction_type multi-scan
_exptl_absorpt_process_details
;
 SADABS 2016/2: Krause, L., Herbst-Irmer, R., Sheldrick G.M. & Stalke D.,
 J. Appl. Cryst. 48 (2015) 3-10
;
_exptl_crystal_colour colorless
_exptl_crystal_density_diffrn 1.475
_exptl_crystal_description block
_exptl_crystal_F_000 1060
_exptl_crystal_size_max 0.280
_exptl_crystal_size_mid 0.220
_exptl_crystal_size_min 0.160
_refine_diff_density_max 0.544
_refine_diff_density_min -0.586
_refine_diff_density_rms 0.131
_refine_ls_extinction_method none
_refine_ls_goodness_of_fit_ref 1.163
_refine_ls_hydrogen_treatment constr
_refine_ls_matrix_type full
_refine_ls_number_parameters 411
_refine_ls_number_reflns 7083
_refine_ls_number_restraints 3
_refine_ls_restrained_S_all 1.164
_refine_ls_R_factor_all 0.0737
_refine_ls_R_factor_gt 0.0589
_refine_ls_shift/su_max 0.002
_refine_ls_shift/su_mean 0.000
_refine_ls_structure_factor_coef Fsqd
_refine_ls_weighting_details 'w=1/[\s^2^(Fo^2^)+(0.0338P)^2^+2.7100P] where P=(Fo^2^+2Fc^2^)/3'
_refine_ls_weighting_scheme calc
_refine_ls_wR_factor_gt 0.1313
_refine_ls_wR_factor_ref 0.1357
_reflns_Friedel_coverage 0.000
_reflns_number_gt 6096
_reflns_number_total 7083
_reflns_threshold_expression 'I > 2\s(I)'
_cod_data_source_file d2ce00216g2.cif
_cod_data_source_block KB06_0m_APA-BUT
_cod_original_sg_symbol_H-M 'P 21/c'
_cod_database_code 7244689
_shelx_shelxl_version_number 2018/3
_shelx_space_group_comment
;
The symmetry employed for this shelxl refinement is uniquely defined
by the following loop, which should always be used as a source of
symmetry information in preference to the above space-group names.
They are only intended as comments.
;
_shelx_estimated_absorpt_t_min 0.945
_shelx_estimated_absorpt_t_max 0.968

loop_
_space_group_symop_operation_xyz
'x, y, z'
'-x, y+1/2, -z+1/2'
'-x, -y, -z'
'x, -y-1/2, z-1/2'

loop_
_atom_site_label
_atom_site_type_symbol
_atom_site_fract_x
_atom_site_fract_y
_atom_site_fract_z
_atom_site_U_iso_or_equiv
_atom_site_adp_type
_atom_site_occupancy
_atom_site_site_symmetry_order
_atom_site_calc_flag
_atom_site_refinement_flags_posn
_atom_site_refinement_flags_adp
_atom_site_refinement_flags_occupancy
_atom_site_disorder_assembly
_atom_site_disorder_group
C1 C -0.47670(9) 1.13429(10) 0.7931(2) 0.0169(3) Uani 1 1 d . . . . .
C2 C -0.50635(9) 1.11169(11) 0.6297(3) 0.0193(3) Uani 1 1 d . . . . .
H2 H -0.479827 1.085467 0.538283 0.023 Uiso 1 1 calc R U . . .
C3 C -0.57587(9) 1.12834(11) 0.6031(3) 0.0211(4) Uani 1 1 d . . . . .
C4 C -0.61221(9) 1.16707(12) 0.7421(3) 0.0233(4) Uani 1 1 d . . . . .
C5 C -0.51708(9) 1.17131(11) 0.9256(3) 0.0210(3) Uani 1 1 d . . . . .
H5 H -0.496246 1.185314 1.038100 0.025 Uiso 1 1 calc R U . . .
C6 C -0.35166(8) 1.14403(10) 0.7163(2) 0.0143(3) Uani 1 1 d . . . . .
C7 C -0.30492(9) 1.06814(10) 0.9581(2) 0.0164(3) Uani 1 1 d . . . . .
C8 C -0.38206(9) 1.07461(11) 0.9791(2) 0.0179(3) Uani 1 1 d . . . . .
C9 C -0.60890(10) 1.09911(12) 0.4302(3) 0.0258(4) Uani 1 1 d . . . . .
C10 C -0.68475(11) 1.18862(14) 0.7265(4) 0.0343(5) Uani 1 1 d . . . . .
C11 C -0.22625(9) 1.13061(11) 0.7207(2) 0.0169(3) Uani 1 1 d . . . . .
C12 C -0.19667(9) 1.20685(11) 0.7559(2) 0.0179(3) Uani 1 1 d . . . . .
H12 H -0.221065 1.247698 0.822270 0.022 Uiso 1 1 calc R U . . .
C13 C -0.12428(11) 1.08735(14) 0.5694(4) 0.0351(5) Uani 1 1 d . . . . .
H13D H -0.099325 1.045947 0.506238 0.042 Uiso 0.455(4) 1 calc R U P A 2
C14 C -0.09276(10) 1.16254(13) 0.6023(3) 0.0266(4) Uani 1 1 d . . . . .
C15 C -0.13090(9) 1.22221(12) 0.6924(3) 0.0206(3) Uani 1 1 d . . . . .
H15 H -0.111199 1.275274 0.710985 0.025 Uiso 0.545(4) 1 calc R U P A 1
C16 C -0.19062(10) 1.07033(13) 0.6250(3) 0.0270(4) Uani 1 1 d . . . . .
H16 H -0.211483 1.018611 0.598534 0.032 Uiso 1 1 calc R U . . .
C17 C -0.26359(10) 1.09356(11) 1.1293(2) 0.0197(3) Uani 1 1 d . . . . .
H17A H -0.218646 1.119854 1.102686 0.024 Uiso 1 1 calc R U . . .
H17B H -0.290430 1.126828 1.216809 0.024 Uiso 1 1 calc R U . . .
C18 C -0.27795(11) 0.97843(12) 0.9824(3) 0.0250(4) Uani 1 1 d . . . . .
H18A H -0.314300 0.935683 0.973018 0.030 Uiso 1 1 calc R U . . .
H18B H -0.237998 0.964732 0.904724 0.030 Uiso 1 1 calc R U . . .
C19 C -0.25820(13) 1.00128(13) 1.1796(3) 0.0316(5) Uani 1 1 d . . . . .
H19A H -0.292489 0.983301 1.270554 0.038 Uiso 1 1 calc R U . . .
H19B H -0.211111 0.983724 1.214754 0.038 Uiso 1 1 calc R U . . .
S1 S -0.35980(2) 1.20150(3) 0.53292(6) 0.01747(10) Uani 1 1 d . . . . .
F1 F -0.63166(10) 1.02281(9) 0.4459(2) 0.0490(4) Uani 1 1 d . . . . .
F2 F -0.6523(3) 1.1483(4) 0.3520(8) 0.0503(15) Uani 0.545(4) 1 d . . P A 3
F3 F -0.5604(2) 1.0796(3) 0.2931(6) 0.0388(9) Uani 0.545(4) 1 d . . P A 3
F4 F -0.08580(13) 1.02542(16) 0.5048(4) 0.0384(7) Uani 0.545(4) 1 d . . P A 3
F2D F -0.6722(3) 1.1351(5) 0.4081(9) 0.0400(14) Uani 0.455(4) 1 d . . P A 4
F3D F -0.5715(3) 1.1180(3) 0.2989(7) 0.0416(12) Uani 0.455(4) 1 d . . P A 4
F4D F -0.10348(12) 1.29910(15) 0.7038(4) 0.0234(7) Uani 0.455(4) 1 d . . P A 4
O1 O -0.41764(7) 1.04681(9) 1.0978(2) 0.0276(3) Uani 1 1 d . . . . .
N1 N -0.58376(8) 1.18795(11) 0.9013(2) 0.0249(3) Uani 1 1 d . . . . .
N2 N -0.40602(7) 1.11868(9) 0.8279(2) 0.0153(3) Uani 1 1 d . . . . .
N3 N -0.29363(7) 1.11272(9) 0.78855(19) 0.0160(3) Uani 1 1 d . . . . .
N4 N -0.74167(11) 1.20583(16) 0.7190(4) 0.0547(7) Uani 1 1 d . . . . .
C20 C -0.0220(5) 1.1747(6) 0.5128(9) 0.0198(13) Uani 0.5 1 d D . P B 5
N5 N 0.02373(17) 1.2087(3) 0.6220(5) 0.0308(8) Uani 0.5 1 d D . P B 5
H5N H 0.010615 1.226649 0.729012 0.037 Uiso 0.5 1 calc DR U P B 5
O2 O -0.00763(16) 1.1504(2) 0.3582(4) 0.0315(7) Uani 0.5 1 d . . P B 5
C21 C 0.0959(2) 1.2170(4) 0.5683(8) 0.0428(13) Uani 0.5 1 d D . P B 5
H21A H 0.123455 1.234803 0.672741 0.064 Uiso 0.5 1 calc R U P B 5
H21B H 0.099638 1.258076 0.471394 0.064 Uiso 0.5 1 calc R U P B 5
H21C H 0.113035 1.163624 0.524785 0.064 Uiso 0.5 1 calc R U P B 5
C20D C -0.0188(6) 1.1852(7) 0.5647(10) 0.0259(16) Uani 0.5 1 d . . P B 6
N5D N 0.03092(17) 1.1339(3) 0.6186(5) 0.0305(8) Uani 0.5 1 d . . P B 6
H5ND H 0.020289 1.088310 0.677175 0.037 Uiso 0.5 1 calc R U P B 6
O2D O -0.00987(15) 1.2489(2) 0.4782(4) 0.0324(7) Uani 0.5 1 d . . P B 6
C21D C 0.1031(2) 1.1532(4) 0.5806(8) 0.0407(12) Uani 0.5 1 d . . P B 6
H21D H 0.132961 1.118706 0.656585 0.061 Uiso 0.5 1 calc R U P B 6
H21E H 0.111810 1.211557 0.607077 0.061 Uiso 0.5 1 calc R U P B 6
H21F H 0.112774 1.142205 0.452672 0.061 Uiso 0.5 1 calc R U P B 6
C22 C 0.0719(3) 1.0289(4) -0.0536(9) 0.0519(14) Uani 0.5 1 d . . P C -7
H22A H 0.113437 0.996091 -0.029543 0.078 Uiso 0.5 1 calc R U P C -7
H22B H 0.075963 1.082533 0.007103 0.078 Uiso 0.5 1 calc R U P C -7
H22C H 0.066986 1.037460 -0.184423 0.078 Uiso 0.5 1 calc R U P C -7
C23 C 0.0045(3) 0.9802(3) 0.0228(7) 0.0386(11) Uani 0.5 1 d . . P C -7
H23 H 0.027200 0.929311 0.071462 0.046 Uiso 0.5 1 calc R U P C -7
C24 C -0.0349(4) 0.9452(4) -0.1189(8) 0.0620(18) Uani 0.5 1 d . . P C -7
H24A H -0.007542 0.901707 -0.179686 0.074 Uiso 0.5 1 calc R U P C -7
H24B H -0.045768 0.988339 -0.209608 0.074 Uiso 0.5 1 calc R U P C -7
C25 C -0.1021(3) 0.9077(5) -0.0487(11) 0.075(2) Uani 0.5 1 d . . P C -7
H25A H -0.141146 0.930244 -0.117407 0.112 Uiso 0.5 1 calc R U P C -7
H25B H -0.107551 0.921271 0.079865 0.112 Uiso 0.5 1 calc R U P C -7
H25C H -0.100785 0.847572 -0.063413 0.112 Uiso 0.5 1 calc R U P C -7
O3 O -0.0205(2) 1.0091(2) 0.1671(5) 0.0481(9) Uani 0.5 1 d . . P C -7
H3O H 0.008738 1.039617 0.217824 0.072 Uiso 0.5 1 calc R U P C -7

loop_
_atom_site_aniso_label
_atom_site_aniso_U_11
_atom_site_aniso_U_22
_atom_site_aniso_U_33
_atom_site_aniso_U_23
_atom_site_aniso_U_13
_atom_site_aniso_U_12
C1 0.0153(7) 0.0144(7) 0.0209(8) 0.0017(6) -0.0003(6) -0.0036(6)
C2 0.0205(8) 0.0147(7) 0.0226(8) 0.0015(6) -0.0024(7) -0.0041(6)
C3 0.0197(8) 0.0162(8) 0.0274(9) 0.0047(7) -0.0061(7) -0.0068(6)
C4 0.0156(8) 0.0198(8) 0.0346(10) 0.0034(7) -0.0020(7) -0.0044(6)
C5 0.0186(8) 0.0221(8) 0.0222(9) 0.0000(7) 0.0005(7) -0.0034(6)
C6 0.0159(7) 0.0126(7) 0.0143(7) -0.0019(5) 0.0002(6) -0.0016(5)
C7 0.0187(7) 0.0165(7) 0.0139(7) 0.0016(6) -0.0009(6) -0.0004(6)
C8 0.0201(8) 0.0167(7) 0.0168(8) 0.0013(6) -0.0020(6) -0.0027(6)
C9 0.0211(9) 0.0236(9) 0.0325(10) 0.0010(8) -0.0062(8) -0.0046(7)
C10 0.0205(9) 0.0303(11) 0.0521(14) 0.0022(10) -0.0044(9) -0.0061(8)
C11 0.0139(7) 0.0208(8) 0.0160(7) -0.0005(6) -0.0009(6) 0.0006(6)
C12 0.0182(8) 0.0200(8) 0.0156(7) 0.0003(6) -0.0009(6) 0.0021(6)
C13 0.0264(10) 0.0277(10) 0.0512(14) -0.0102(10) 0.0163(10) 0.0025(8)
C14 0.0159(8) 0.0299(10) 0.0340(11) 0.0009(8) 0.0032(7) 0.0005(7)
C15 0.0169(8) 0.0215(8) 0.0236(9) 0.0014(7) -0.0040(7) -0.0023(6)
C16 0.0247(9) 0.0238(9) 0.0326(11) -0.0104(8) 0.0084(8) -0.0033(7)
C17 0.0229(8) 0.0206(8) 0.0156(8) -0.0019(6) -0.0033(6) 0.0000(6)
C18 0.0370(10) 0.0172(8) 0.0207(9) 0.0000(7) -0.0052(8) 0.0045(7)
C19 0.0482(13) 0.0244(9) 0.0221(9) 0.0016(8) -0.0108(9) 0.0057(9)
S1 0.01833(19) 0.01752(19) 0.01656(19) 0.00454(15) 0.00010(14) -0.00053(15)
F1 0.0847(12) 0.0246(7) 0.0376(8) -0.0108(6) -0.0065(8) -0.0193(7)
F2 0.061(4) 0.0281(18) 0.061(4) -0.018(2) -0.044(2) 0.016(2)
F3 0.0265(15) 0.068(3) 0.0218(14) -0.0066(19) -0.0013(10) -0.0100(19)
F4 0.0307(13) 0.0413(14) 0.0432(15) -0.0147(11) 0.0177(11) 0.0048(10)
F2D 0.035(3) 0.048(3) 0.037(3) -0.018(2) -0.0192(18) 0.015(2)
F3D 0.039(2) 0.069(3) 0.0176(15) -0.005(2) 0.0000(15) -0.023(2)
F4D 0.0173(11) 0.0207(12) 0.0324(14) -0.0018(10) -0.0007(9) -0.0010(9)
O1 0.0257(7) 0.0339(8) 0.0232(7) 0.0104(6) 0.0016(5) -0.0067(6)
N1 0.0172(7) 0.0268(8) 0.0307(9) 0.0001(7) 0.0027(6) -0.0043(6)
N2 0.0146(6) 0.0159(6) 0.0153(6) 0.0010(5) 0.0000(5) -0.0021(5)
N3 0.0161(6) 0.0191(7) 0.0129(6) 0.0006(5) -0.0005(5) 0.0000(5)
N4 0.0210(9) 0.0530(14) 0.090(2) 0.0079(13) -0.0097(11) -0.0047(9)
C20 0.013(2) 0.028(3) 0.019(4) -0.003(3) 0.000(3) 0.0040(18)
N5 0.0136(15) 0.053(2) 0.0261(17) -0.0049(16) 0.0027(13) 0.0007(15)
O2 0.0277(15) 0.0449(18) 0.0221(14) -0.0068(13) 0.0081(11) 0.0032(13)
C21 0.0143(18) 0.070(4) 0.044(3) -0.005(3) 0.0068(18) 0.000(2)
C20D 0.021(2) 0.042(4) 0.015(4) -0.001(3) -0.001(3) -0.006(2)
N5D 0.0137(14) 0.050(2) 0.0281(18) 0.0052(16) -0.0005(13) -0.0018(14)
O2D 0.0206(13) 0.0510(19) 0.0255(15) 0.0101(13) -0.0001(11) -0.0099(13)
C21D 0.0137(18) 0.061(3) 0.047(3) 0.005(3) -0.0003(17) -0.002(2)
C22 0.047(3) 0.058(4) 0.050(3) 0.003(3) 0.009(3) 0.017(3)
C23 0.052(3) 0.037(3) 0.027(3) 0.003(2) 0.007(2) 0.017(3)
C24 0.101(6) 0.048(3) 0.036(3) -0.010(3) 0.005(3) 0.010(4)
C25 0.033(3) 0.108(6) 0.082(5) -0.051(5) -0.011(3) 0.023(3)
O3 0.072(3) 0.046(2) 0.0273(17) -0.0034(15) 0.0057(17) -0.0104(19)

loop_
_atom_type_symbol
_atom_type_description
_atom_type_scat_dispersion_real
_atom_type_scat_dispersion_imag
_atom_type_scat_source
C C 0.0033 0.0016 'International Tables Vol C Tables 4.2.6.8 and 6.1.1.4'
H H 0.0000 0.0000 'International Tables Vol C Tables 4.2.6.8 and 6.1.1.4'
N N 0.0061 0.0033 'International Tables Vol C Tables 4.2.6.8 and 6.1.1.4'
O O 0.0106 0.0060 'International Tables Vol C Tables 4.2.6.8 and 6.1.1.4'
S S 0.1246 0.1234 'International Tables Vol C Tables 4.2.6.8 and 6.1.1.4'
F F 0.0171 0.0103 'International Tables Vol C Tables 4.2.6.8 and 6.1.1.4'

loop_
_geom_angle_atom_site_label_1
_geom_angle_atom_site_label_2
_geom_angle_atom_site_label_3
_geom_angle
_geom_angle_site_symmetry_1
_geom_angle_site_symmetry_3
_geom_angle_publ_flag
C2 C1 C5 119.60(17) . . ?
C2 C1 N2 120.68(16) . . ?
C5 C1 N2 119.71(16) . . ?
C1 C2 C3 118.22(18) . . ?
C1 C2 H2 120.9 . . ?
C3 C2 H2 120.9 . . ?
C2 C3 C4 118.38(17) . . ?
C2 C3 C9 118.06(18) . . ?
C4 C3 C9 123.46(17) . . ?
N1 C4 C3 123.44(17) . . ?
N1 C4 C10 113.85(19) . . ?
C3 C4 C10 122.71(19) . . ?
N1 C5 C1 122.72(18) . . ?
N1 C5 H5 118.6 . . ?
C1 C5 H5 118.6 . . ?
N3 C6 N2 106.64(14) . . ?
N3 C6 S1 128.08(13) . . ?
N2 C6 S1 125.29(13) . . ?
N3 C7 C8 101.82(14) . . ?
N3 C7 C17 119.26(14) . . ?
C8 C7 C17 114.08(14) . . ?
N3 C7 C18 120.60(15) . . ?
C8 C7 C18 112.75(15) . . ?
C17 C7 C18 88.92(13) . . ?
O1 C8 N2 125.47(17) . . ?
O1 C8 C7 128.27(17) . . ?
N2 C8 C7 106.25(14) . . ?
F3D C9 F1 119.5(3) . . ?
F2 C9 F1 113.5(3) . . ?
F3D C9 F2D 109.0(4) . . ?
F1 C9 F2D 96.3(3) . . ?
F2 C9 F3 104.5(3) . . ?
F1 C9 F3 94.4(2) . . ?
F3D C9 C3 109.6(3) . . ?
F2 C9 C3 117.4(3) . . ?
F1 C9 C3 111.28(17) . . ?
F2D C9 C3 110.3(3) . . ?
F3 C9 C3 113.2(2) . . ?
N4 C10 C4 178.2(3) . . ?
C12 C11 C16 121.00(16) . . ?
C12 C11 N3 119.53(15) . . ?
C16 C11 N3 119.45(16) . . ?
C15 C12 C11 118.58(16) . . ?
C15 C12 H12 120.7 . . ?
C11 C12 H12 120.7 . . ?
F4 C13 C16 118.5(2) . . ?
F4 C13 C14 118.4(2) . . ?
C16 C13 C14 122.38(19) . . ?
C16 C13 H13D 118.8 . . ?
C14 C13 H13D 118.8 . . ?
C13 C14 C15 117.47(18) . . ?
C13 C14 C20D 127.0(4) . . ?
C15 C14 C20D 115.3(4) . . ?
C13 C14 C20 115.6(4) . . ?
C15 C14 C20 126.5(4) . . ?
F4D C15 C12 120.38(19) . . ?
F4D C15 C14 117.38(19) . . ?
C12 C15 C14 122.04(17) . . ?
C12 C15 H15 119.0 . . ?
C14 C15 H15 119.0 . . ?
C13 C16 C11 118.44(18) . . ?
C13 C16 H16 120.8 . . ?
C11 C16 H16 120.8 . . ?
C19 C17 C7 88.49(14) . . ?
C19 C17 H17A 113.9 . . ?
C7 C17 H17A 113.9 . . ?
C19 C17 H17B 113.9 . . ?
C7 C17 H17B 113.9 . . ?
H17A C17 H17B 111.1 . . ?
C19 C18 C7 88.13(14) . . ?
C19 C18 H18A 114.0 . . ?
C7 C18 H18A 114.0 . . ?
C19 C18 H18B 114.0 . . ?
C7 C18 H18B 114.0 . . ?
H18A C18 H18B 111.2 . . ?
C17 C19 C18 89.35(14) . . ?
C17 C19 H19A 113.8 . . ?
C18 C19 H19A 113.8 . . ?
C17 C19 H19B 113.8 . . ?
C18 C19 H19B 113.8 . . ?
H19A C19 H19B 111.0 . . ?
C5 N1 C4 117.62(17) . . ?
C6 N2 C8 111.67(14) . . ?
C6 N2 C1 124.73(14) . . ?
C8 N2 C1 123.60(14) . . ?
C6 N3 C11 123.33(14) . . ?
C6 N3 C7 113.52(14) . . ?
C11 N3 C7 122.62(14) . . ?
O2 C20 N5 123.0(8) . . ?
O2 C20 C14 123.9(7) . . ?
N5 C20 C14 112.9(5) . . ?
C20 N5 C21 121.0(5) . . ?
C20 N5 H5N 119.5 . . ?
C21 N5 H5N 119.5 . . ?
N5 C21 H21A 109.5 . . ?
N5 C21 H21B 109.5 . . ?
H21A C21 H21B 109.5 . . ?
N5 C21 H21C 109.5 . . ?
H21A C21 H21C 109.5 . . ?
H21B C21 H21C 109.5 . . ?
O2D C20D N5D 125.2(9) . . ?
O2D C20D C14 115.9(8) . . ?
N5D C20D C14 118.7(8) . . ?
C20D N5D C21D 120.1(6) . . ?
C20D N5D H5ND 120.0 . . ?
C21D N5D H5ND 120.0 . . ?
N5D C21D H21D 109.5 . . ?
N5D C21D H21E 109.5 . . ?
H21D C21D H21E 109.5 . . ?
N5D C21D H21F 109.5 . . ?
H21D C21D H21F 109.5 . . ?
H21E C21D H21F 109.5 . . ?
C23 C22 H22A 109.5 . . ?
C23 C22 H22B 109.5 . . ?
H22A C22 H22B 109.5 . . ?
C23 C22 H22C 109.5 . . ?
H22A C22 H22C 109.5 . . ?
H22B C22 H22C 109.5 . . ?
O3 C23 C24 124.4(6) . . ?
O3 C23 C22 115.1(5) . . ?
C24 C23 C22 111.8(5) . . ?
O3 C23 H23 99.9 . . ?
C24 C23 H23 99.9 . . ?
C22 C23 H23 99.9 . . ?
C23 C24 C25 111.6(5) . . ?
C23 C24 H24A 109.3 . . ?
C25 C24 H24A 109.3 . . ?
C23 C24 H24B 109.3 . . ?
C25 C24 H24B 109.3 . . ?
H24A C24 H24B 108.0 . . ?
C24 C25 H25A 109.5 . . ?
C24 C25 H25B 109.5 . . ?
H25A C25 H25B 109.5 . . ?
C24 C25 H25C 109.5 . . ?
H25A C25 H25C 109.5 . . ?
H25B C25 H25C 109.5 . . ?
C23 O3 H3O 109.5 . . ?

loop_
_geom_bond_atom_site_label_1
_geom_bond_atom_site_label_2
_geom_bond_distance
_geom_bond_site_symmetry_2
_geom_bond_publ_flag
C1 C2 1.384(3) . ?
C1 C5 1.391(3) . ?
C1 N2 1.416(2) . ?
C2 C3 1.388(3) . ?
C2 H2 0.9500 . ?
C3 C4 1.395(3) . ?
C3 C9 1.503(3) . ?
C4 N1 1.340(3) . ?
C4 C10 1.453(3) . ?
C5 N1 1.332(2) . ?
C5 H5 0.9500 . ?
C6 N3 1.343(2) . ?
C6 N2 1.401(2) . ?
C6 S1 1.6499(17) . ?
C7 N3 1.462(2) . ?
C7 C8 1.507(2) . ?
C7 C17 1.550(2) . ?
C7 C18 1.554(2) . ?
C8 O1 1.204(2) . ?
C8 N2 1.403(2) . ?
C9 F3D 1.250(6) . ?
C9 F2 1.294(6) . ?
C9 F1 1.317(2) . ?
C9 F2D 1.368(7) . ?
C9 F3 1.420(5) . ?
C10 N4 1.139(3) . ?
C11 C12 1.385(2) . ?
C11 C16 1.390(3) . ?
C11 N3 1.430(2) . ?
C12 C15 1.382(2) . ?
C12 H12 0.9500 . ?
C13 F4 1.339(3) . ?
C13 C16 1.379(3) . ?
C13 C14 1.383(3) . ?
C13 H13D 0.9500 . ?
C14 C15 1.388(3) . ?
C14 C20D 1.506(11) . ?
C14 C20 1.538(10) . ?
C15 F4D 1.356(3) . ?
C15 H15 0.9500 . ?
C16 H16 0.9500 . ?
C17 C19 1.543(3) . ?
C17 H17A 0.9900 . ?
C17 H17B 0.9900 . ?
C18 C19 1.550(3) . ?
C18 H18A 0.9900 . ?
C18 H18B 0.9900 . ?
C19 H19A 0.9900 . ?
C19 H19B 0.9900 . ?
C20 O2 1.239(7) . ?
C20 N5 1.317(8) . ?
N5 C21 1.462(5) . ?
N5 H5N 0.8800 . ?
C21 H21A 0.9800 . ?
C21 H21B 0.9800 . ?
C21 H21C 0.9800 . ?
C20D O2D 1.226(12) . ?
C20D N5D 1.333(12) . ?
N5D C21D 1.461(5) . ?
N5D H5ND 0.8800 . ?
C21D H21D 0.9800 . ?
C21D H21E 0.9800 . ?
C21D H21F 0.9800 . ?
C22 C23 1.629(9) . ?
C22 H22A 0.9800 . ?
C22 H22B 0.9800 . ?
C22 H22C 0.9800 . ?
C23 O3 1.262(6) . ?
C23 C24 1.413(9) . ?
C23 H23 1.0000 . ?
C24 C25 1.529(11) . ?
C24 H24A 0.9900 . ?
C24 H24B 0.9900 . ?
C25 H25A 0.9800 . ?
C25 H25B 0.9800 . ?
C25 H25C 0.9800 . ?
O3 H3O 0.8400 . ?

loop_
_geom_hbond_atom_site_label_D
_geom_hbond_atom_site_label_H
_geom_hbond_atom_site_label_A
_geom_hbond_distance_DH
_geom_hbond_distance_HA
_geom_hbond_distance_DA
_geom_hbond_angle_DHA
_geom_hbond_site_symmetry_A
_geom_hbond_publ_flag
N5 H5N O2 0.88 2.24 2.936(5) 136 4_586 yes
O3 H3O O2 0.84 2.10 2.699(5) 128 . yes
C24 H24A O2 0.99 1.59 2.491(7) 148 3_575 yes
C24 H24B F4 0.99 2.32 3.218(7) 150 1_554 yes

loop_
_geom_torsion_atom_site_label_1
_geom_torsion_atom_site_label_2
_geom_torsion_atom_site_label_3
_geom_torsion_atom_site_label_4
_geom_torsion
_geom_torsion_site_symmetry_1
_geom_torsion_site_symmetry_2
_geom_torsion_site_symmetry_3
_geom_torsion_site_symmetry_4
_geom_torsion_publ_flag
C5 C1 C2 C3 1.1(3) . . . . ?
N2 C1 C2 C3 179.87(15) . . . . ?
C1 C2 C3 C4 0.1(2) . . . . ?
C1 C2 C3 C9 -176.35(16) . . . . ?
C2 C3 C4 N1 -1.0(3) . . . . ?
C9 C3 C4 N1 175.18(18) . . . . ?
C2 C3 C4 C10 178.80(18) . . . . ?
C9 C3 C4 C10 -5.0(3) . . . . ?
C2 C1 C5 N1 -1.4(3) . . . . ?
N2 C1 C5 N1 179.76(16) . . . . ?
N3 C7 C8 O1 179.21(19) . . . . ?
C17 C7 C8 O1 -51.0(3) . . . . ?
C18 C7 C8 O1 48.5(3) . . . . ?
N3 C7 C8 N2 0.63(17) . . . . ?
C17 C7 C8 N2 130.46(15) . . . . ?
C18 C7 C8 N2 -130.04(15) . . . . ?
C2 C3 C9 F3D -47.2(4) . . . . ?
C4 C3 C9 F3D 136.6(3) . . . . ?
C2 C3 C9 F2 -139.7(3) . . . . ?
C4 C3 C9 F2 44.1(4) . . . . ?
C2 C3 C9 F1 87.2(2) . . . . ?
C4 C3 C9 F1 -89.0(2) . . . . ?
C2 C3 C9 F2D -167.2(3) . . . . ?
C4 C3 C9 F2D 16.6(4) . . . . ?
C2 C3 C9 F3 -17.7(3) . . . . ?
C4 C3 C9 F3 166.1(3) . . . . ?
C16 C11 C12 C15 0.5(3) . . . . ?
N3 C11 C12 C15 178.64(16) . . . . ?
F4 C13 C14 C15 -171.2(2) . . . . ?
C16 C13 C14 C15 -1.0(4) . . . . ?
C16 C13 C14 C20D 173.6(5) . . . . ?
C16 C13 C14 C20 -173.4(4) . . . . ?
C11 C12 C15 F4D 171.7(2) . . . . ?
C11 C12 C15 C14 -3.0(3) . . . . ?
C13 C14 C15 F4D -171.6(2) . . . . ?
C13 C14 C15 C12 3.2(3) . . . . ?
C20D C14 C15 C12 -172.0(4) . . . . ?
C20 C14 C15 C12 174.7(4) . . . . ?
F4 C13 C16 C11 168.9(2) . . . . ?
C14 C13 C16 C11 -1.3(4) . . . . ?
C12 C11 C16 C13 1.6(3) . . . . ?
N3 C11 C16 C13 -176.5(2) . . . . ?
N3 C7 C17 C19 -141.96(17) . . . . ?
C8 C7 C17 C19 97.54(17) . . . . ?
C18 C7 C17 C19 -16.99(15) . . . . ?
N3 C7 C18 C19 140.76(17) . . . . ?
C8 C7 C18 C19 -98.84(17) . . . . ?
C17 C7 C18 C19 16.92(16) . . . . ?
C7 C17 C19 C18 17.04(15) . . . . ?
C7 C18 C19 C17 -17.00(15) . . . . ?
C1 C5 N1 C4 0.5(3) . . . . ?
C3 C4 N1 C5 0.7(3) . . . . ?
C10 C4 N1 C5 -179.11(18) . . . . ?
N3 C6 N2 C8 3.44(18) . . . . ?
S1 C6 N2 C8 -176.41(13) . . . . ?
N3 C6 N2 C1 -175.85(15) . . . . ?
S1 C6 N2 C1 4.3(2) . . . . ?
O1 C8 N2 C6 178.88(18) . . . . ?
C7 C8 N2 C6 -2.49(18) . . . . ?
O1 C8 N2 C1 -1.8(3) . . . . ?
C7 C8 N2 C1 176.80(15) . . . . ?
C2 C1 N2 C6 54.1(2) . . . . ?
C5 C1 N2 C6 -127.16(18) . . . . ?
C2 C1 N2 C8 -125.14(18) . . . . ?
C5 C1 N2 C8 53.6(2) . . . . ?
N2 C6 N3 C11 -174.88(15) . . . . ?
S1 C6 N3 C11 5.0(2) . . . . ?
N2 C6 N3 C7 -3.03(19) . . . . ?
S1 C6 N3 C7 176.81(13) . . . . ?
C12 C11 N3 C6 75.1(2) . . . . ?
C16 C11 N3 C6 -106.8(2) . . . . ?
C12 C11 N3 C7 -96.0(2) . . . . ?
C16 C11 N3 C7 82.1(2) . . . . ?
C8 C7 N3 C6 1.51(18) . . . . ?
C17 C7 N3 C6 -125.01(16) . . . . ?
C18 C7 N3 C6 127.15(17) . . . . ?
C8 C7 N3 C11 173.42(15) . . . . ?
C17 C7 N3 C11 46.9(2) . . . . ?
C18 C7 N3 C11 -60.9(2) . . . . ?
C13 C14 C20 O2 39.1(10) . . . . ?
C15 C14 C20 O2 -132.6(7) . . . . ?
C13 C14 C20 N5 -136.6(6) . . . . ?
C15 C14 C20 N5 51.8(8) . . . . ?
O2 C20 N5 C21 -2.4(12) . . . . ?
C14 C20 N5 C21 173.3(5) . . . . ?
C13 C14 C20D O2D 128.7(6) . . . . ?
C15 C14 C20D O2D -56.7(6) . . . . ?
C13 C14 C20D N5D -48.1(7) . . . . ?
C15 C14 C20D N5D 126.5(5) . . . . ?
O2D C20D N5D C21D 2.1(9) . . . . ?
C14 C20D N5D C21D 178.6(4) . . . . ?
O3 C23 C24 C25 -28.0(8) . . . . ?
C22 C23 C24 C25 -173.8(5) . . . . ?
